data_4132376
loop_
_publ_author_name
'Wang, Chengpeng'
'Dong, Guangbin'

_publ_section_title
;
 Direct \b-Alkylation of Ketones and Aldehydes via Pd-Catalyzed Redox
 Cascade.
;
_journal_issue 19
_journal_name_full 'Journal of the American Chemical Society'
_journal_page_first 6057
_journal_page_last 6061
_journal_paper_doi 10.1021/jacs.8b03530
_journal_volume 140
_journal_year 2018
_chemical_formula_moiety 'C22 H24 N4 O4'
_chemical_formula_sum 'C22 H24 N4 O4'
_chemical_formula_weight 408.45
_space_group_crystal_system triclinic
_space_group_IT_number 2
_space_group_name_Hall '-P 1'
_space_group_name_H-M_alt 'P -1'
_atom_sites_solution_hydrogens mixed
_audit_creation_method SHELXL-2016/6
_cell_angle_alpha 92.757(5)
_cell_angle_beta 98.833(5)
_cell_angle_gamma 91.076(5)
_cell_formula_units_Z 4
_cell_length_a 8.7271(16)
_cell_length_b 13.977(3)
_cell_length_c 16.680(3)
_cell_measurement_reflns_used 15510
_cell_measurement_temperature 100(2)
_cell_measurement_theta_max 27.5
_cell_measurement_theta_min 6.22
_cell_volume 2007.4(7)
_computing_cell_refinement 'CrystalClear (Rigaku Inc., 2008)'
_computing_data_collection 'CrystalClear (Rigaku Inc., 2008)'
_computing_data_reduction 'CrystalClear (Rigaku Inc., 2008)'
_computing_molecular_graphics 'XP SHELXTL/PC, Siemens Analytical'
_computing_publication_material 'XP SHELXTL/PC, Siemens Analytical'
_computing_structure_refinement 'SHELXL-2016/6 (Sheldrick, 2015)'
_computing_structure_solution
;

Sheldrick. G. M.  (2015) SHELXT. Acta Cryst. A71, 3-8.

;
_diffrn_ambient_temperature 100(2)
_diffrn_measured_fraction_theta_full 0.998
_diffrn_measured_fraction_theta_max 0.992
_diffrn_measurement_device_type 'Rigaku AFC-12 with Saturn 724+ CCD'
_diffrn_measurement_method \w-scans
_diffrn_radiation_type MoK\a
_diffrn_radiation_wavelength 0.71073
_diffrn_reflns_av_R_equivalents 0.0549
_diffrn_reflns_av_unetI/netI 0.0510
_diffrn_reflns_Laue_measured_fraction_full 0.998
_diffrn_reflns_Laue_measured_fraction_max 0.992
_diffrn_reflns_limit_h_max 11
_diffrn_reflns_limit_h_min -11
_diffrn_reflns_limit_k_max 18
_diffrn_reflns_limit_k_min -18
_diffrn_reflns_limit_l_max 21
_diffrn_reflns_limit_l_min -21
_diffrn_reflns_number 37490
_diffrn_reflns_point_group_measured_fraction_full 0.998
_diffrn_reflns_point_group_measured_fraction_max 0.992
_diffrn_reflns_theta_full 25.242
_diffrn_reflns_theta_max 27.524
_diffrn_reflns_theta_min 3.111
_diffrn_source 'fine focus sealed tube'
_exptl_absorpt_coefficient_mu 0.095
_exptl_absorpt_correction_T_max 1.00
_exptl_absorpt_correction_T_min 0.840
_exptl_absorpt_correction_type multi-scan
_exptl_absorpt_process_details
;
Abscor. T. Higashi (2001).  The Rigaku Corporation, Tokyo, Japan.
;
_exptl_crystal_colour orange
_exptl_crystal_density_diffrn 1.351
_exptl_crystal_description prisms
_exptl_crystal_F_000 864
_exptl_crystal_size_max 0.340
_exptl_crystal_size_mid 0.170
_exptl_crystal_size_min 0.090
_refine_diff_density_max 1.248
_refine_diff_density_min -0.796
_refine_diff_density_rms 0.067
_refine_ls_extinction_method none
_refine_ls_goodness_of_fit_ref 1.049
_refine_ls_hydrogen_treatment constr
_refine_ls_matrix_type full
_refine_ls_number_parameters 707
_refine_ls_number_reflns 9179
_refine_ls_number_restraints 1116
_refine_ls_restrained_S_all 1.065
_refine_ls_R_factor_all 0.1255
_refine_ls_R_factor_gt 0.0885
_refine_ls_shift/su_max 0.001
_refine_ls_shift/su_mean 0.000
_refine_ls_structure_factor_coef Fsqd
_refine_ls_weighting_details 'w=1/[\s^2^(Fo^2^)+(0.0954P)^2^+3.0415P] where P=(Fo^2^+2Fc^2^)/3'
_refine_ls_weighting_scheme calc
_refine_ls_wR_factor_gt 0.2132
_refine_ls_wR_factor_ref 0.2371
_reflns_Friedel_coverage 0.000
_reflns_number_gt 6167
_reflns_number_total 9179
_reflns_threshold_expression 'I > 2\s(I)'
_cod_data_source_file ja8b03530_si_002.cif
_cod_data_source_block shelx
_cod_database_code 4132376
_shelx_shelxl_version_number 2016/6
_shelx_space_group_comment
;
The symmetry employed for this shelxl refinement is uniquely defined
by the following loop, which should always be used as a source of
symmetry information in preference to the above space-group names.
They are only intended as comments.
;
_shelx_estimated_absorpt_t_min 0.968
_shelx_estimated_absorpt_t_max 0.992

loop_
_space_group_symop_operation_xyz
'x, y, z'
'-x, -y, -z'

loop_
_atom_site_label
_atom_site_type_symbol
_atom_site_fract_x
_atom_site_fract_y
_atom_site_fract_z
_atom_site_U_iso_or_equiv
_atom_site_adp_type
_atom_site_occupancy
_atom_site_site_symmetry_order
_atom_site_calc_flag
_atom_site_refinement_flags_posn
_atom_site_refinement_flags_adp
_atom_site_refinement_flags_occupancy
_atom_site_disorder_assembly
_atom_site_disorder_group
C1 C 0.3405(3) 0.5417(2) 0.39952(17) 0.0269(6) Uani 1 1 d . U . . .
C2 C 0.2587(3) 0.4471(2) 0.40021(16) 0.0262(6) Uani 1 1 d . U . . .
C3 C 0.1575(3) 0.4322(2) 0.45658(17) 0.0267(6) Uani 1 1 d . U . . .
H3 H 0.140298 0.483392 0.493478 0.032 Uiso 1 1 calc R U . . .
C4 C 0.0825(3) 0.3450(2) 0.45951(18) 0.0311(6) Uani 1 1 d . U . . .
H4 H 0.014325 0.336468 0.498025 0.037 Uiso 1 1 calc R U . . .
C5 C 0.1071(4) 0.2694(2) 0.40577(19) 0.0332(7) Uani 1 1 d . U . . .
H5 H 0.055475 0.209211 0.407468 0.040 Uiso 1 1 calc R U . . .
C6 C 0.2071(4) 0.2821(2) 0.34971(18) 0.0346(7) Uani 1 1 d . U . . .
H6 H 0.224545 0.230440 0.313384 0.042 Uiso 1 1 calc R U . . .
C7 C 0.2819(4) 0.3703(2) 0.34659(18) 0.0327(7) Uani 1 1 d . U . . .
H7 H 0.349438 0.378612 0.307724 0.039 Uiso 1 1 calc R U . . .
C8 C 0.4196(3) 0.5649(2) 0.32812(18) 0.0328(7) Uani 1 1 d . U . . .
H8A H 0.402193 0.630460 0.315536 0.039 Uiso 0.76 1 d R U P A 1
H8B H 0.375623 0.524970 0.281486 0.039 Uiso 0.76 1 d R U P A 1
H8C H 0.443143 0.632380 0.329976 0.039 Uiso 0.24 1 d R U P B 2
H8D H 0.350823 0.548471 0.278506 0.039 Uiso 0.24 1 d R U P B 2
C9 C 0.5961(5) 0.5487(4) 0.3470(3) 0.0362(10) Uani 0.76 1 d D U P C 1
H9A H 0.637457 0.583108 0.399320 0.043 Uiso 0.76 1 calc R U P C 1
H9B H 0.612704 0.479517 0.353833 0.043 Uiso 0.76 1 calc R U P C 1
C10 C 0.6894(5) 0.5818(3) 0.2821(3) 0.0420(10) Uani 0.76 1 d D U P C 1
H10 H 0.666567 0.650350 0.271824 0.050 Uiso 0.76 1 calc R U P C 1
C11 C 0.6545(6) 0.5229(4) 0.2022(3) 0.0479(11) Uani 0.76 1 d D U P C 1
H11 H 0.543507 0.505161 0.181326 0.058 Uiso 0.76 1 calc R U P C 1
C12 C 0.7470(6) 0.5932(4) 0.1467(3) 0.0550(12) Uani 0.76 1 d D U P C 1
H12A H 0.705981 0.582920 0.088151 0.066 Uiso 0.76 1 calc R U P C 1
H12B H 0.737987 0.661598 0.163149 0.066 Uiso 0.76 1 calc R U P C 1
C13 C 0.9159(4) 0.5615(3) 0.1654(2) 0.0320(8) Uani 0.76 1 d D U P C 1
H13A H 0.988349 0.617416 0.177866 0.038 Uiso 0.76 1 calc R U P C 1
H13B H 0.945186 0.522491 0.119258 0.038 Uiso 0.76 1 calc R U P C 1
C14 C 0.9155(6) 0.5008(4) 0.2410(3) 0.0401(11) Uani 0.76 1 d D U P C 1
H14 H 1.011469 0.463982 0.257088 0.048 Uiso 0.76 1 calc R U P C 1
C15 C 0.8721(5) 0.5720(4) 0.3075(3) 0.0544(12) Uani 0.76 1 d D U P C 1
H15A H 0.926987 0.634574 0.307280 0.065 Uiso 0.76 1 calc R U P C 1
H15B H 0.897018 0.546147 0.362074 0.065 Uiso 0.76 1 calc R U P C 1
C16 C 0.7687(6) 0.4411(4) 0.2169(4) 0.0485(11) Uani 0.76 1 d D U P C 1
H16A H 0.745939 0.400962 0.261115 0.058 Uiso 0.76 1 calc R U P C 1
H16B H 0.771415 0.400299 0.166954 0.058 Uiso 0.76 1 calc R U P C 1
C9A C 0.5782(14) 0.5058(10) 0.3292(7) 0.025(2) Uani 0.24 1 d D U P C 2
H9A1 H 0.650029 0.525796 0.379319 0.031 Uiso 0.24 1 calc R U P C 2
H9A2 H 0.552981 0.436771 0.332017 0.031 Uiso 0.24 1 calc R U P C 2
C10A C 0.6615(11) 0.5183(7) 0.2572(6) 0.0251(17) Uani 0.24 1 d D U P C 2
H10A H 0.588621 0.498721 0.206495 0.030 Uiso 0.24 1 calc R U P C 2
C11A C 0.8104(13) 0.4580(8) 0.2595(7) 0.0340(19) Uani 0.24 1 d D U P C 2
H11A H 0.826011 0.402862 0.295678 0.041 Uiso 0.24 1 calc R U P C 2
C12A C 0.7619(19) 0.4378(10) 0.1591(8) 0.062(2) Uani 0.24 1 d D U P C 2
H12C H 0.814868 0.381168 0.139631 0.075 Uiso 0.24 1 calc R U P C 2
H12D H 0.648397 0.427860 0.143608 0.075 Uiso 0.24 1 calc R U P C 2
C13A C 0.818(2) 0.5301(10) 0.1251(7) 0.058(3) Uani 0.24 1 d D U P C 2
H13C H 0.906561 0.516737 0.095706 0.070 Uiso 0.24 1 calc R U P C 2
H13D H 0.733720 0.556948 0.086973 0.070 Uiso 0.24 1 calc R U P C 2
C14A C 0.8691(14) 0.6009(9) 0.1978(8) 0.057(2) Uani 0.24 1 d D U P C 2
H14A H 0.935184 0.657193 0.188367 0.068 Uiso 0.24 1 calc R U P C 2
C15A C 0.7327(13) 0.6214(7) 0.2467(7) 0.0354(19) Uani 0.24 1 d D U P C 2
H15C H 0.654439 0.661832 0.216183 0.042 Uiso 0.24 1 calc R U P C 2
H15D H 0.771421 0.653946 0.300174 0.042 Uiso 0.24 1 calc R U P C 2
C16A C 0.9427(14) 0.5298(11) 0.2576(9) 0.046(2) Uani 0.24 1 d D U P C 2
H16C H 1.032061 0.498732 0.238079 0.056 Uiso 0.24 1 calc R U P C 2
H16D H 0.977451 0.561432 0.311911 0.056 Uiso 0.24 1 calc R U P C 2
C17 C 0.4155(3) 0.7475(2) 0.52989(17) 0.0268(6) Uani 1 1 d . U . . .
C18 C 0.5008(3) 0.8360(2) 0.53909(18) 0.0288(6) Uani 1 1 d . U . . .
C19 C 0.4948(3) 0.9008(2) 0.60436(18) 0.0297(6) Uani 1 1 d . U . . .
H19 H 0.553034 0.959435 0.609426 0.036 Uiso 1 1 calc R U . . .
C20 C 0.4037(3) 0.8788(2) 0.66142(18) 0.0296(6) Uani 1 1 d . U . . .
C21 C 0.3169(3) 0.7920(2) 0.65484(19) 0.0315(7) Uani 1 1 d . U . . .
H21 H 0.254797 0.777479 0.694954 0.038 Uiso 1 1 calc R U . . .
C22 C 0.3227(3) 0.7290(2) 0.59033(18) 0.0296(6) Uani 1 1 d . U . . .
H22 H 0.262686 0.671007 0.585825 0.035 Uiso 1 1 calc R U . . .
C24 C 0.9201(4) 1.1690(3) 1.0149(2) 0.0449(9) Uani 1 1 d . U . . .
C25 C 1.0105(4) 1.2372(3) 0.9838(2) 0.0506(9) Uani 1 1 d . U . . .
H25 H 1.021201 1.232412 0.927957 0.061 Uiso 1 1 calc R U . . .
C26 C 1.0847(4) 1.3116(3) 1.0330(2) 0.0476(9) Uani 1 1 d . U . . .
H26 H 1.145352 1.357443 1.010584 0.057 Uiso 1 1 calc R U . . .
C27 C 1.0717(4) 1.3202(3) 1.1152(2) 0.0439(8) Uani 1 1 d . U . . .
H27 H 1.123075 1.371373 1.148994 0.053 Uiso 1 1 calc R U . . .
C28 C 0.9818(4) 1.2521(3) 1.1468(2) 0.0408(8) Uani 1 1 d . U . . .
H28 H 0.972433 1.256746 1.202884 0.049 Uiso 1 1 calc R U . . .
C29 C 0.9065(4) 1.1785(3) 1.0977(2) 0.0385(8) Uani 1 1 d . U . . .
H29 H 0.844376 1.133374 1.120058 0.046 Uiso 1 1 calc R U . . .
C23 C 0.8261(7) 1.0952(5) 0.9629(3) 0.0360(13) Uani 0.66 1 d D U P D 1
C30 C 0.8027(6) 1.1000(4) 0.8713(3) 0.0378(10) Uani 0.66 1 d D U P D 1
H30A H 0.810035 1.168079 0.858160 0.045 Uiso 0.66 1 calc R U P D 1
H30B H 0.696112 1.076303 0.849581 0.045 Uiso 0.66 1 calc R U P D 1
C31 C 0.9174(7) 1.0429(4) 0.8263(3) 0.0482(12) Uani 0.66 1 d D U P D 1
H31A H 0.908148 0.973932 0.836226 0.058 Uiso 0.66 1 calc R U P D 1
H31B H 1.025152 1.065137 0.847342 0.058 Uiso 0.66 1 calc R U P D 1
C32 C 0.8798(8) 1.0582(6) 0.7308(3) 0.0416(14) Uani 0.66 1 d D U P D 1
H32 H 0.765044 1.055181 0.712573 0.050 Uiso 0.66 1 calc R U P D 1
C33 C 0.9445(6) 1.1549(4) 0.7153(3) 0.0461(11) Uani 0.66 1 d D U P D 1
H33 H 0.930093 1.208399 0.755267 0.055 Uiso 0.66 1 calc R U P D 1
C34 C 1.1151(6) 1.1301(4) 0.7080(3) 0.0423(11) Uani 0.66 1 d D U P D 1
H34A H 1.174168 1.184338 0.690478 0.051 Uiso 0.66 1 calc R U P D 1
H34B H 1.171805 1.105057 0.758407 0.051 Uiso 0.66 1 calc R U P D 1
C35 C 1.0703(6) 1.0517(4) 0.6405(3) 0.0271(11) Uani 0.66 1 d D U P D 1
H35 H 1.159250 1.018569 0.620909 0.033 Uiso 0.66 1 calc R U P D 1
C36 C 0.9677(16) 1.1097(9) 0.5760(3) 0.0375(14) Uani 0.66 1 d D U P D 1
H36A H 1.032712 1.152104 0.548406 0.045 Uiso 0.66 1 calc R U P D 1
H36B H 0.904723 1.065988 0.534660 0.045 Uiso 0.66 1 calc R U P D 1
C37 C 0.8659(8) 1.1671(5) 0.6231(4) 0.0467(14) Uani 0.66 1 d D U P D 1
H37A H 0.757860 1.141283 0.613118 0.056 Uiso 0.66 1 calc R U P D 1
H37B H 0.866385 1.235181 0.609300 0.056 Uiso 0.66 1 calc R U P D 1
C38 C 0.9600(6) 0.9876(3) 0.6775(3) 0.0353(10) Uani 0.66 1 d D U P D 1
H38A H 1.017385 0.939217 0.710739 0.042 Uiso 0.66 1 calc R U P D 1
H38B H 0.883406 0.954409 0.634742 0.042 Uiso 0.66 1 calc R U P D 1
C23A C 0.8739(14) 1.0741(9) 0.9625(5) 0.033(2) Uani 0.34 1 d D U P D 2
C30A C 0.9323(11) 1.0569(8) 0.8816(5) 0.0417(18) Uani 0.34 1 d D U P D 2
H30C H 0.935220 0.987097 0.869170 0.050 Uiso 0.34 1 calc R U P D 2
H30D H 1.039564 1.083394 0.886495 0.050 Uiso 0.34 1 calc R U P D 2
C31A C 0.8301(11) 1.1032(7) 0.8111(5) 0.0403(17) Uani 0.34 1 d D U P D 2
H31C H 0.846661 1.173519 0.818386 0.048 Uiso 0.34 1 calc R U P D 2
H31D H 0.720218 1.089101 0.815552 0.048 Uiso 0.34 1 calc R U P D 2
C32A C 0.8567(12) 1.0711(10) 0.7206(5) 0.043(2) Uani 0.34 1 d D U P D 2
H32A H 0.815562 1.004152 0.706210 0.052 Uiso 0.34 1 calc R U P D 2
C33A C 1.0266(10) 1.0775(6) 0.7133(5) 0.0407(16) Uani 0.34 1 d D U P D 2
H33A H 1.100418 1.052814 0.759134 0.049 Uiso 0.34 1 calc R U P D 2
C34A C 1.0454(11) 1.1853(6) 0.6967(6) 0.0471(19) Uani 0.34 1 d D U P D 2
H34C H 1.027177 1.228293 0.743052 0.057 Uiso 0.34 1 calc R U P D 2
H34D H 1.147233 1.201110 0.680713 0.057 Uiso 0.34 1 calc R U P D 2
C35A C 0.9115(12) 1.1849(8) 0.6248(7) 0.038(2) Uani 0.34 1 d D U P D 2
H35A H 0.890727 1.247801 0.599732 0.045 Uiso 0.34 1 calc R U P D 2
C36A C 0.968(3) 1.1043(16) 0.5690(6) 0.036(2) Uani 0.34 1 d D U P D 2
H36C H 0.880438 1.076836 0.529217 0.044 Uiso 0.34 1 calc R U P D 2
H36D H 1.048363 1.129671 0.539149 0.044 Uiso 0.34 1 calc R U P D 2
C37A C 1.0334(15) 1.0305(8) 0.6256(7) 0.036(2) Uani 0.34 1 d D U P D 2
H37C H 1.141617 1.016642 0.618753 0.043 Uiso 0.34 1 calc R U P D 2
H37D H 0.970399 0.970267 0.616155 0.043 Uiso 0.34 1 calc R U P D 2
C38A C 0.7769(10) 1.1397(7) 0.6593(6) 0.0435(18) Uani 0.34 1 d D U P D 2
H38C H 0.704014 1.104550 0.616059 0.052 Uiso 0.34 1 calc R U P D 2
H38D H 0.719723 1.188918 0.686464 0.052 Uiso 0.34 1 calc R U P D 2
C39 C 0.6262(4) 0.8786(3) 0.97993(18) 0.0354(7) Uani 1 1 d . U . . .
C40 C 0.5606(4) 0.7965(3) 0.93290(18) 0.0368(8) Uani 1 1 d . U . . .
C41 C 0.4794(4) 0.7257(3) 0.9658(2) 0.0393(8) Uani 1 1 d . U . . .
H41 H 0.436976 0.671035 0.933337 0.047 Uiso 1 1 calc R U . . .
C42 C 0.4614(4) 0.7361(3) 1.04632(19) 0.0390(8) Uani 1 1 d . U . . .
C43 C 0.5265(4) 0.8155(3) 1.09548(19) 0.0388(8) Uani 1 1 d . U . . .
H43 H 0.515229 0.820576 1.151265 0.047 Uiso 1 1 calc R U . . .
C44 C 0.6062(4) 0.8856(3) 1.06308(19) 0.0372(8) Uani 1 1 d . U . . .
H44 H 0.648589 0.939517 1.096525 0.045 Uiso 1 1 calc R U . . .
N1 N 0.3402(3) 0.59680(17) 0.46405(14) 0.0271(5) Uani 1 1 d . U . . .
N2 N 0.4204(3) 0.68308(18) 0.46693(15) 0.0287(5) Uani 1 1 d . U . . .
H2 H 0.474367 0.696281 0.428226 0.034 Uiso 1 1 calc R U . . .
N3 N 0.6007(3) 0.8636(2) 0.48147(16) 0.0339(6) Uani 1 1 d . U . . .
N5 N 0.3997(3) 0.94577(19) 0.73058(16) 0.0333(6) Uani 1 1 d . U . . .
N6 N 0.7754(3) 1.0240(2) 0.99749(16) 0.0377(6) Uani 1 1 d . U . . .
N7 N 0.7047(3) 0.9485(2) 0.94846(16) 0.0402(7) Uani 1 1 d . U . . .
H7A H 0.710578 0.945681 0.896209 0.048 Uiso 1 1 calc R U . . .
N8 N 0.5810(3) 0.7784(2) 0.84842(17) 0.0432(7) Uani 1 1 d . U . . .
N9 N 0.3743(4) 0.6623(2) 1.08024(19) 0.0468(7) Uani 1 1 d . U . . .
O1 O 0.6115(3) 0.80858(18) 0.42200(14) 0.0437(6) Uani 1 1 d . U . . .
O2 O 0.6725(3) 0.94087(18) 0.49359(16) 0.0453(6) Uani 1 1 d . U . . .
O3 O 0.4680(3) 1.02396(17) 0.73232(14) 0.0409(6) Uani 1 1 d . U . . .
O4 O 0.3276(3) 0.92110(18) 0.78452(14) 0.0421(6) Uani 1 1 d . U . . .
O5 O 0.6515(3) 0.8397(2) 0.81541(14) 0.0459(6) Uani 1 1 d . U . . .
O6 O 0.5289(3) 0.7032(2) 0.81219(15) 0.0554(7) Uani 1 1 d . U . . .
O7 O 0.3269(4) 0.5907(2) 1.03707(18) 0.0638(8) Uani 1 1 d . U . . .
O8 O 0.3524(3) 0.6757(2) 1.15135(15) 0.0530(7) Uani 1 1 d . U . . .

loop_
_atom_site_aniso_label
_atom_site_aniso_U_11
_atom_site_aniso_U_22
_atom_site_aniso_U_33
_atom_site_aniso_U_23
_atom_site_aniso_U_13
_atom_site_aniso_U_12
C1 0.0198(13) 0.0385(16) 0.0230(13) 0.0086(12) 0.0025(10) 0.0056(12)
C2 0.0248(14) 0.0328(15) 0.0207(13) 0.0018(11) 0.0022(10) 0.0065(11)
C3 0.0277(14) 0.0285(14) 0.0243(13) -0.0025(11) 0.0057(11) 0.0015(11)
C4 0.0304(15) 0.0350(16) 0.0283(15) -0.0026(12) 0.0078(12) 0.0003(13)
C5 0.0357(16) 0.0263(15) 0.0346(16) -0.0029(12) -0.0024(13) 0.0000(12)
C6 0.0396(17) 0.0365(17) 0.0257(14) -0.0063(12) -0.0003(12) 0.0132(14)
C7 0.0319(15) 0.0439(18) 0.0232(14) 0.0022(12) 0.0057(12) 0.0129(13)
C8 0.0268(15) 0.0487(19) 0.0247(14) 0.0117(13) 0.0062(11) 0.0044(13)
C9 0.030(2) 0.051(3) 0.029(2) 0.002(2) 0.0081(17) 0.006(2)
C10 0.041(2) 0.041(2) 0.047(2) -0.0012(19) 0.0164(18) 0.0101(18)
C11 0.049(2) 0.054(2) 0.042(2) 0.002(2) 0.0109(19) 0.0202(19)
C12 0.046(2) 0.085(3) 0.044(2) 0.032(2) 0.0250(19) 0.031(2)
C13 0.0244(18) 0.046(2) 0.0297(19) 0.0103(16) 0.0126(15) 0.0100(16)
C14 0.034(2) 0.051(2) 0.034(2) -0.0063(19) -0.0016(17) 0.0185(19)
C15 0.034(2) 0.080(3) 0.048(2) -0.018(2) 0.0067(18) 0.018(2)
C16 0.048(2) 0.043(2) 0.058(3) -0.003(2) 0.020(2) 0.0059(19)
C9A 0.025(4) 0.028(5) 0.025(4) 0.001(4) 0.006(4) 0.005(4)
C10A 0.028(3) 0.035(3) 0.016(3) -0.001(3) 0.015(3) 0.006(3)
C11A 0.038(3) 0.041(3) 0.026(3) -0.004(3) 0.011(3) 0.015(3)
C12A 0.058(4) 0.069(4) 0.060(4) 0.007(4) 0.007(4) 0.008(4)
C13A 0.053(4) 0.071(5) 0.054(4) 0.014(4) 0.016(4) 0.007(4)
C14A 0.048(4) 0.070(4) 0.052(4) 0.003(4) 0.009(3) 0.004(4)
C15A 0.035(3) 0.049(4) 0.029(3) 0.010(3) 0.022(3) 0.004(3)
C16A 0.043(4) 0.056(4) 0.041(4) 0.001(4) 0.007(4) 0.007(4)
C17 0.0192(13) 0.0326(15) 0.0285(14) 0.0089(12) 0.0013(11) 0.0020(11)
C18 0.0212(13) 0.0355(16) 0.0306(15) 0.0100(12) 0.0048(11) -0.0016(12)
C19 0.0221(14) 0.0321(15) 0.0341(15) 0.0078(12) 0.0008(12) -0.0025(12)
C20 0.0245(14) 0.0335(16) 0.0300(15) 0.0045(12) 0.0010(11) 0.0022(12)
C21 0.0267(15) 0.0350(16) 0.0345(16) 0.0083(13) 0.0083(12) -0.0002(12)
C22 0.0240(14) 0.0306(15) 0.0350(16) 0.0091(12) 0.0055(12) -0.0015(12)
C24 0.0444(19) 0.062(2) 0.0305(17) 0.0169(16) 0.0073(14) 0.0077(17)
C25 0.045(2) 0.073(3) 0.0345(18) 0.0155(18) 0.0060(15) 0.0035(19)
C26 0.0373(18) 0.061(2) 0.048(2) 0.0212(18) 0.0108(16) 0.0110(17)
C27 0.0349(17) 0.049(2) 0.049(2) 0.0070(16) 0.0071(15) 0.0144(15)
C28 0.0380(17) 0.052(2) 0.0358(17) 0.0073(15) 0.0112(14) 0.0187(15)
C29 0.0340(16) 0.051(2) 0.0325(16) 0.0121(15) 0.0087(13) 0.0141(15)
C23 0.029(3) 0.058(3) 0.024(2) 0.011(2) 0.008(2) 0.024(2)
C30 0.034(2) 0.058(3) 0.025(2) 0.0126(19) 0.0115(17) 0.024(2)
C31 0.048(3) 0.061(3) 0.041(2) 0.014(2) 0.019(2) 0.027(2)
C32 0.041(3) 0.040(3) 0.045(2) -0.003(2) 0.013(2) -0.002(2)
C33 0.039(2) 0.045(2) 0.054(2) -0.014(2) 0.014(2) -0.003(2)
C34 0.031(2) 0.054(3) 0.041(2) -0.018(2) 0.0084(19) -0.007(2)
C35 0.028(2) 0.032(2) 0.021(2) -0.0042(18) 0.0055(18) 0.0034(19)
C36 0.045(3) 0.041(3) 0.028(2) 0.006(2) 0.008(2) 0.001(2)
C37 0.048(3) 0.062(3) 0.034(2) 0.017(2) 0.010(2) 0.016(3)
C38 0.049(2) 0.028(2) 0.033(2) -0.0026(17) 0.0181(19) 0.0035(19)
C23A 0.035(5) 0.044(4) 0.022(4) 0.004(3) 0.005(3) 0.018(4)
C30A 0.041(3) 0.055(4) 0.029(3) -0.002(3) 0.006(3) 0.018(3)
C31A 0.039(3) 0.048(4) 0.037(3) 0.006(3) 0.010(3) 0.015(3)
C32A 0.039(3) 0.036(3) 0.056(3) -0.009(3) 0.019(3) 0.006(3)
C33A 0.042(3) 0.042(3) 0.039(3) -0.005(3) 0.011(3) 0.003(3)
C34A 0.041(4) 0.054(4) 0.047(4) -0.007(3) 0.012(3) -0.003(3)
C35A 0.039(4) 0.037(3) 0.036(3) 0.005(3) 0.004(3) -0.007(3)
C36A 0.040(4) 0.039(4) 0.030(4) 0.003(4) 0.008(4) 0.003(4)
C37A 0.040(4) 0.038(4) 0.032(4) -0.005(3) 0.014(3) 0.003(3)
C38A 0.039(3) 0.046(4) 0.045(3) 0.009(3) 0.004(3) 0.003(3)
C39 0.0287(15) 0.052(2) 0.0266(15) 0.0083(14) 0.0045(12) 0.0186(14)
C40 0.0350(16) 0.053(2) 0.0236(14) 0.0036(14) 0.0051(12) 0.0226(15)
C41 0.0356(17) 0.051(2) 0.0314(16) 0.0050(14) 0.0013(13) 0.0194(15)
C42 0.0334(16) 0.057(2) 0.0280(15) 0.0096(14) 0.0041(13) 0.0164(15)
C43 0.0346(17) 0.057(2) 0.0256(15) 0.0069(14) 0.0044(13) 0.0171(15)
C44 0.0314(16) 0.054(2) 0.0267(15) 0.0029(14) 0.0051(12) 0.0168(15)
N1 0.0234(12) 0.0313(13) 0.0270(12) 0.0062(10) 0.0040(9) 0.0015(10)
N2 0.0265(12) 0.0334(13) 0.0274(12) 0.0084(10) 0.0064(10) -0.0028(10)
N3 0.0275(13) 0.0427(15) 0.0324(14) 0.0090(12) 0.0057(11) -0.0062(12)
N5 0.0273(13) 0.0380(15) 0.0339(14) 0.0010(11) 0.0030(11) 0.0010(11)
N6 0.0291(13) 0.0579(18) 0.0277(13) 0.0093(12) 0.0062(11) 0.0132(12)
N7 0.0412(15) 0.0595(18) 0.0204(12) 0.0049(12) 0.0038(11) 0.0143(14)
N8 0.0419(16) 0.063(2) 0.0268(14) 0.0079(14) 0.0074(12) 0.0217(15)
N9 0.0433(17) 0.060(2) 0.0373(16) 0.0117(15) 0.0040(13) 0.0123(15)
O1 0.0446(14) 0.0536(15) 0.0351(13) 0.0012(11) 0.0155(10) -0.0137(11)
O2 0.0413(13) 0.0441(14) 0.0527(15) 0.0048(11) 0.0156(11) -0.0187(11)
O3 0.0369(12) 0.0404(13) 0.0435(13) -0.0047(10) 0.0034(10) -0.0058(10)
O4 0.0410(13) 0.0500(14) 0.0382(13) 0.0042(11) 0.0142(10) 0.0025(11)
O5 0.0450(14) 0.0678(17) 0.0270(12) 0.0053(11) 0.0085(10) 0.0216(13)
O6 0.0642(18) 0.0674(18) 0.0340(13) -0.0103(13) 0.0080(12) 0.0113(15)
O7 0.071(2) 0.068(2) 0.0511(17) 0.0024(15) 0.0067(15) -0.0080(16)
O8 0.0567(16) 0.0674(18) 0.0380(14) 0.0143(12) 0.0128(12) 0.0116(14)

loop_
_atom_type_symbol
_atom_type_description
_atom_type_scat_dispersion_real
_atom_type_scat_dispersion_imag
_atom_type_scat_source
C C 0.0033 0.0016 'International Tables Vol C Tables 4.2.6.8 and 6.1.1.4'
H H 0.0000 0.0000 'International Tables Vol C Tables 4.2.6.8 and 6.1.1.4'
N N 0.0061 0.0033 'International Tables Vol C Tables 4.2.6.8 and 6.1.1.4'
O O 0.0106 0.0060 'International Tables Vol C Tables 4.2.6.8 and 6.1.1.4'

loop_
_geom_angle_atom_site_label_1
_geom_angle_atom_site_label_2
_geom_angle_atom_site_label_3
_geom_angle
N1 C1 C2 114.7(2)
N1 C1 C8 125.4(3)
C2 C1 C8 119.8(3)
C7 C2 C3 118.0(3)
C7 C2 C1 121.7(3)
C3 C2 C1 120.3(3)
C4 C3 C2 121.5(3)
C4 C3 H3 119.3
C2 C3 H3 119.3
C3 C4 C5 119.8(3)
C3 C4 H4 120.1
C5 C4 H4 120.1
C6 C5 C4 119.9(3)
C6 C5 H5 120.1
C4 C5 H5 120.1
C5 C6 C7 120.2(3)
C5 C6 H6 119.9
C7 C6 H6 119.9
C6 C7 C2 120.7(3)
C6 C7 H7 119.7
C2 C7 H7 119.7
C1 C8 C9 111.0(3)
C1 C8 C9A 110.8(4)
C1 C8 H8A 109.4
C9 C8 H8A 109.4
C1 C8 H8B 109.5
C9 C8 H8B 109.4
H8A C8 H8B 108.1
C1 C8 H8C 109.6
C9A C8 H8C 109.6
C1 C8 H8D 109.4
C9A C8 H8D 109.3
H8C C8 H8D 108.1
C10 C9 C8 114.9(3)
C10 C9 H9A 108.6
C8 C9 H9A 108.6
C10 C9 H9B 108.6
C8 C9 H9B 108.6
H9A C9 H9B 107.5
C11 C10 C9 113.6(4)
C11 C10 C15 103.3(3)
C9 C10 C15 113.1(4)
C11 C10 H10 108.9
C9 C10 H10 108.9
C15 C10 H10 108.9
C10 C11 C16 101.7(4)
C10 C11 C12 97.9(4)
C16 C11 C12 101.2(4)
C10 C11 H11 117.6
C16 C11 H11 117.6
C12 C11 H11 117.6
C13 C12 C11 103.2(3)
C13 C12 H12A 111.1
C11 C12 H12A 111.1
C13 C12 H12B 111.1
C11 C12 H12B 111.1
H12A C12 H12B 109.1
C12 C13 C14 103.1(3)
C12 C13 H13A 111.1
C14 C13 H13A 111.1
C12 C13 H13B 111.1
C14 C13 H13B 111.1
H13A C13 H13B 109.1
C16 C14 C15 102.7(4)
C16 C14 C13 101.5(4)
C15 C14 C13 104.7(4)
C16 C14 H14 115.4
C15 C14 H14 115.4
C13 C14 H14 115.4
C14 C15 C10 103.1(4)
C14 C15 H15A 111.1
C10 C15 H15A 111.1
C14 C15 H15B 111.1
C10 C15 H15B 111.1
H15A C15 H15B 109.1
C14 C16 C11 98.4(4)
C14 C16 H16A 112.1
C11 C16 H16A 112.1
C14 C16 H16B 112.1
C11 C16 H16B 112.1
H16A C16 H16B 109.7
C10A C9A C8 115.4(8)
C10A C9A H9A1 108.4
C8 C9A H9A1 108.4
C10A C9A H9A2 108.4
C8 C9A H9A2 108.4
H9A1 C9A H9A2 107.5
C9A C10A C11A 113.6(8)
C9A C10A C15A 117.6(9)
C11A C10A C15A 99.7(7)
C9A C10A H10A 108.5
C11A C10A H10A 108.5
C15A C10A H10A 108.5
C16A C11A C10A 105.7(8)
C16A C11A C12A 97.4(8)
C10A C11A C12A 87.6(8)
C16A C11A H11A 119.9
C10A C11A H11A 119.9
C12A C11A H11A 119.9
C13A C12A C11A 102.9(7)
C13A C12A H12C 111.2
C11A C12A H12C 111.2
C13A C12A H12D 111.2
C11A C12A H12D 111.2
H12C C12A H12D 109.1
C14A C13A C12A 106.9(8)
C14A C13A H13C 110.3
C12A C13A H13C 110.3
C14A C13A H13D 110.3
C12A C13A H13D 110.3
H13C C13A H13D 108.6
C16A C14A C13A 98.2(9)
C16A C14A C15A 93.3(9)
C13A C14A C15A 111.4(9)
C16A C14A H14A 116.8
C13A C14A H14A 116.8
C15A C14A H14A 116.8
C14A C15A C10A 104.1(7)
C14A C15A H15C 110.9
C10A C15A H15C 110.9
C14A C15A H15D 110.9
C10A C15A H15D 110.9
H15C C15A H15D 109.0
C11A C16A C14A 102.5(8)
C11A C16A H16C 111.3
C14A C16A H16C 111.3
C11A C16A H16D 111.3
C14A C16A H16D 111.3
H16C C16A H16D 109.2
N2 C17 C22 120.7(3)
N2 C17 C18 122.8(3)
C22 C17 C18 116.6(3)
C19 C18 C17 121.8(3)
C19 C18 N3 116.2(3)
C17 C18 N3 122.0(3)
C20 C19 C18 119.1(3)
C20 C19 H19 120.4
C18 C19 H19 120.4
C19 C20 C21 121.1(3)
C19 C20 N5 119.1(3)
C21 C20 N5 119.8(3)
C22 C21 C20 119.4(3)
C22 C21 H21 120.3
C20 C21 H21 120.3
C21 C22 C17 121.9(3)
C21 C22 H22 119.0
C17 C22 H22 119.0
C25 C24 C29 118.0(4)
C25 C24 C23 122.4(4)
C29 C24 C23 119.2(4)
C25 C24 C23A 117.9(5)
C29 C24 C23A 122.3(5)
C26 C25 C24 120.9(3)
C26 C25 H25 119.5
C24 C25 H25 119.5
C25 C26 C27 120.8(4)
C25 C26 H26 119.6
C27 C26 H26 119.6
C26 C27 C28 118.7(4)
C26 C27 H27 120.7
C28 C27 H27 120.7
C29 C28 C27 120.6(3)
C29 C28 H28 119.7
C27 C28 H28 119.7
C28 C29 C24 121.0(3)
C28 C29 H29 119.5
C24 C29 H29 119.5
N6 C23 C24 117.4(4)
N6 C23 C30 121.9(6)
C24 C23 C30 120.5(5)
C23 C30 C31 116.3(4)
C23 C30 H30A 108.2
C31 C30 H30A 108.2
C23 C30 H30B 108.2
C31 C30 H30B 108.2
H30A C30 H30B 107.4
C30 C31 C32 109.8(5)
C30 C31 H31A 109.7
C32 C31 H31A 109.7
C30 C31 H31B 109.7
C32 C31 H31B 109.7
H31A C31 H31B 108.2
C33 C32 C38 104.1(4)
C33 C32 C31 108.2(5)
C38 C32 C31 114.5(6)
C33 C32 H32 110.0
C38 C32 H32 110.0
C31 C32 H32 110.0
C32 C33 C34 100.9(5)
C32 C33 C37 101.1(5)
C34 C33 C37 103.6(4)
C32 C33 H33 116.3
C34 C33 H33 116.3
C37 C33 H33 116.3
C35 C34 C33 94.5(4)
C35 C34 H34A 112.8
C33 C34 H34A 112.8
C35 C34 H34B 112.8
C33 C34 H34B 112.8
H34A C34 H34B 110.3
C38 C35 C34 102.1(4)
C38 C35 C36 106.4(5)
C34 C35 C36 100.4(5)
C38 C35 H35 115.3
C34 C35 H35 115.3
C36 C35 H35 115.3
C37 C36 C35 104.9(4)
C37 C36 H36A 110.8
C35 C36 H36A 110.8
C37 C36 H36B 110.8
C35 C36 H36B 110.8
H36A C36 H36B 108.8
C36 C37 C33 102.6(6)
C36 C37 H37A 111.2
C33 C37 H37A 111.2
C36 C37 H37B 111.2
C33 C37 H37B 111.2
H37A C37 H37B 109.2
C35 C38 C32 103.6(4)
C35 C38 H38A 111.0
C32 C38 H38A 111.0
C35 C38 H38B 111.0
C32 C38 H38B 111.0
H38A C38 H38B 109.0
N6 C23A C30A 130.9(11)
N6 C23A C24 108.8(6)
C30A C23A C24 120.0(10)
C23A C30A C31A 112.7(7)
C23A C30A H30C 109.1
C31A C30A H30C 109.1
C23A C30A H30D 109.1
C31A C30A H30D 109.1
H30C C30A H30D 107.8
C30A C31A C32A 117.1(7)
C30A C31A H31C 108.0
C32A C31A H31C 108.0
C30A C31A H31D 108.0
C32A C31A H31D 108.0
H31C C31A H31D 107.3
C33A C32A C38A 105.5(7)
C33A C32A C31A 110.5(7)
C38A C32A C31A 110.5(10)
C33A C32A H32A 110.1
C38A C32A H32A 110.1
C31A C32A H32A 110.1
C32A C33A C34A 101.0(8)
C32A C33A C37A 103.6(7)
C34A C33A C37A 100.2(7)
C32A C33A H33A 116.5
C34A C33A H33A 116.5
C37A C33A H33A 116.5
C35A C34A C33A 95.5(6)
C35A C34A H34C 112.6
C33A C34A H34C 112.6
C35A C34A H34D 112.6
C33A C34A H34D 112.6
H34C C34A H34D 110.1
C38A C35A C34A 102.9(8)
C38A C35A C36A 105.4(9)
C34A C35A C36A 99.1(9)
C38A C35A H35A 115.8
C34A C35A H35A 115.8
C36A C35A H35A 115.8
C37A C36A C35A 104.9(6)
C37A C36A H36C 110.8
C35A C36A H36C 110.8
C37A C36A H36D 110.8
C35A C36A H36D 110.8
H36C C36A H36D 108.8
C36A C37A C33A 104.3(8)
C36A C37A H37C 110.9
C33A C37A H37C 110.9
C36A C37A H37D 110.9
C33A C37A H37D 110.9
H37C C37A H37D 108.9
C35A C38A C32A 103.5(7)
C35A C38A H38C 111.1
C32A C38A H38C 111.1
C35A C38A H38D 111.1
C32A C38A H38D 111.1
H38C C38A H38D 109.0
N7 C39 C40 122.5(3)
N7 C39 C44 120.3(3)
C40 C39 C44 117.2(3)
C41 C40 C39 121.9(3)
C41 C40 N8 115.7(3)
C39 C40 N8 122.3(3)
C42 C41 C40 118.9(3)
C42 C41 H41 120.6
C40 C41 H41 120.6
C41 C42 C43 121.2(3)
C41 C42 N9 118.6(3)
C43 C42 N9 120.2(3)
C44 C43 C42 120.1(3)
C44 C43 H43 120.0
C42 C43 H43 120.0
C43 C44 C39 120.8(3)
C43 C44 H44 119.6
C39 C44 H44 119.6
C1 N1 N2 116.3(2)
C17 N2 N1 119.5(2)
C17 N2 H2 120.3
N1 N2 H2 120.3
O2 N3 O1 122.2(3)
O2 N3 C18 118.6(3)
O1 N3 C18 119.2(3)
O3 N5 O4 123.4(3)
O3 N5 C20 118.6(3)
O4 N5 C20 118.0(3)
C23 N6 N7 117.7(4)
C23A N6 N7 113.2(5)
C39 N7 N6 120.7(3)
C39 N7 H7A 119.7
N6 N7 H7A 119.7
O6 N8 O5 122.1(3)
O6 N8 C40 119.3(3)
O5 N8 C40 118.6(3)
O7 N9 O8 123.8(3)
O7 N9 C42 118.7(3)
O8 N9 C42 117.5(3)

loop_
_geom_bond_atom_site_label_1
_geom_bond_atom_site_label_2
_geom_bond_distance
C1 N1 1.294(4)
C1 C2 1.491(4)
C1 C8 1.510(4)
C2 C7 1.402(4)
C2 C3 1.405(4)
C3 C4 1.380(4)
C3 H3 0.9500
C4 C5 1.394(4)
C4 H4 0.9500
C5 C6 1.389(5)
C5 H5 0.9500
C6 C7 1.391(5)
C6 H6 0.9500
C7 H7 0.9500
C8 C9 1.548(5)
C8 C9A 1.623(13)
C8 H8A 0.9600
C8 H8B 0.9600
C8 H8C 0.9601
C8 H8D 0.9599
C9 C10 1.533(6)
C9 H9A 0.9900
C9 H9B 0.9900
C10 C11 1.519(6)
C10 C15 1.596(6)
C10 H10 1.0000
C11 C16 1.534(6)
C11 C12 1.662(7)
C11 H11 1.0000
C12 C13 1.537(6)
C12 H12A 0.9900
C12 H12B 0.9900
C13 C14 1.553(6)
C13 H13A 0.9900
C13 H13B 0.9900
C14 C16 1.506(7)
C14 C15 1.549(6)
C14 H14 1.0000
C15 H15A 0.9900
C15 H15B 0.9900
C16 H16A 0.9900
C16 H16B 0.9900
C9A C10A 1.513(9)
C9A H9A1 0.9900
C9A H9A2 0.9900
C10A C11A 1.558(10)
C10A C15A 1.586(10)
C10A H10A 1.0000
C11A C16A 1.521(11)
C11A C12A 1.673(11)
C11A H11A 1.0000
C12A C13A 1.537(11)
C12A H12C 0.9900
C12A H12D 0.9900
C13A C14A 1.533(11)
C13A H13C 0.9900
C13A H13D 0.9900
C14A C16A 1.521(11)
C14A C15A 1.566(10)
C14A H14A 1.0000
C15A H15C 0.9900
C15A H15D 0.9900
C16A H16C 0.9900
C16A H16D 0.9900
C17 N2 1.357(4)
C17 C22 1.417(4)
C17 C18 1.421(4)
C18 C19 1.389(4)
C18 N3 1.454(4)
C19 C20 1.373(4)
C19 H19 0.9500
C20 C21 1.409(4)
C20 N5 1.455(4)
C21 C22 1.365(4)
C21 H21 0.9500
C22 H22 0.9500
C24 C25 1.395(5)
C24 C29 1.404(5)
C24 C23 1.468(8)
C24 C23A 1.565(13)
C25 C26 1.379(6)
C25 H25 0.9500
C26 C27 1.392(5)
C26 H26 0.9500
C27 C28 1.396(5)
C27 H27 0.9500
C28 C29 1.375(5)
C28 H28 0.9500
C29 H29 0.9500
C23 N6 1.279(7)
C23 C30 1.514(6)
C30 C31 1.551(6)
C30 H30A 0.9900
C30 H30B 0.9900
C31 C32 1.603(7)
C31 H31A 0.9900
C31 H31B 0.9900
C32 C33 1.504(8)
C32 C38 1.545(9)
C32 H32 1.0000
C33 C34 1.556(7)
C33 C37 1.603(8)
C33 H33 1.0000
C34 C35 1.534(7)
C34 H34A 0.9900
C34 H34B 0.9900
C35 C38 1.521(7)
C35 C36 1.559(13)
C35 H35 1.0000
C36 C37 1.494(14)
C36 H36A 0.9900
C36 H36B 0.9900
C37 H37A 0.9900
C37 H37B 0.9900
C38 H38A 0.9900
C38 H38B 0.9900
C23A N6 1.319(13)
C23A C30A 1.524(9)
C30A C31A 1.540(9)
C30A H30C 0.9900
C30A H30D 0.9900
C31A C32A 1.606(9)
C31A H31C 0.9900
C31A H31D 0.9900
C32A C33A 1.508(10)
C32A C38A 1.533(12)
C32A H32A 1.0000
C33A C34A 1.556(9)
C33A C37A 1.584(10)
C33A H33A 1.0000
C34A C35A 1.540(10)
C34A H34C 0.9900
C34A H34D 0.9900
C35A C38A 1.524(10)
C35A C36A 1.562(17)
C35A H35A 1.0000
C36A C37A 1.494(18)
C36A H36C 0.9900
C36A H36D 0.9900
C37A H37C 0.9900
C37A H37D 0.9900
C38A H38C 0.9900
C38A H38D 0.9900
C39 N7 1.354(5)
C39 C40 1.417(5)
C39 C44 1.423(4)
C40 C41 1.389(5)
C40 N8 1.458(4)
C41 C42 1.377(4)
C41 H41 0.9500
C42 C43 1.404(5)
C42 N9 1.456(5)
C43 C44 1.370(5)
C43 H43 0.9500
C44 H44 0.9500
N1 N2 1.378(3)
N2 H2 0.8800
N3 O2 1.231(3)
N3 O1 1.241(4)
N5 O3 1.232(3)
N5 O4 1.233(3)
N6 N7 1.379(4)
N7 H7A 0.8800
N8 O6 1.231(4)
N8 O5 1.243(4)
N9 O7 1.231(4)
N9 O8 1.236(4)

loop_
_geom_torsion_atom_site_label_1
_geom_torsion_atom_site_label_2
_geom_torsion_atom_site_label_3
_geom_torsion_atom_site_label_4
_geom_torsion
N1 C1 C2 C7 -163.0(3)
C8 C1 C2 C7 15.1(4)
N1 C1 C2 C3 15.7(4)
C8 C1 C2 C3 -166.2(3)
C7 C2 C3 C4 -0.1(4)
C1 C2 C3 C4 -178.8(3)
C2 C3 C4 C5 0.1(4)
C3 C4 C5 C6 0.2(5)
C4 C5 C6 C7 -0.5(5)
C5 C6 C7 C2 0.6(4)
C3 C2 C7 C6 -0.3(4)
C1 C2 C7 C6 178.4(3)
N1 C1 C8 C9 78.7(4)
C2 C1 C8 C9 -99.2(4)
N1 C1 C8 C9A 104.3(6)
C2 C1 C8 C9A -73.6(6)
C1 C8 C9 C10 -173.0(4)
C8 C9 C10 C11 -67.5(5)
C8 C9 C10 C15 175.1(4)
C9 C10 C11 C16 -87.5(5)
C15 C10 C11 C16 35.4(5)
C9 C10 C11 C12 169.3(4)
C15 C10 C11 C12 -67.8(4)
C10 C11 C12 C13 83.6(4)
C16 C11 C12 C13 -20.1(5)
C11 C12 C13 C14 -13.8(5)
C12 C13 C14 C16 44.4(5)
C12 C13 C14 C15 -62.2(5)
C16 C14 C15 C10 -28.8(5)
C13 C14 C15 C10 76.9(5)
C11 C10 C15 C14 -4.5(5)
C9 C10 C15 C14 118.8(5)
C15 C14 C16 C11 50.7(5)
C13 C14 C16 C11 -57.4(4)
C10 C11 C16 C14 -53.9(5)
C12 C11 C16 C14 46.7(5)
C1 C8 C9A C10A 176.0(8)
C8 C9A C10A C11A -178.3(9)
C8 C9A C10A C15A 65.8(13)
C9A C10A C11A C16A -121.6(11)
C15A C10A C11A C16A 4.4(10)
C9A C10A C11A C12A 141.4(10)
C15A C10A C11A C12A -92.6(8)
C16A C11A C12A C13A -25.1(12)
C10A C11A C12A C13A 80.5(11)
C11A C12A C13A C14A -8.0(14)
C12A C13A C14A C16A 38.2(13)
C12A C13A C14A C15A -58.6(14)
C16A C14A C15A C10A -53.2(10)
C13A C14A C15A C10A 46.9(12)
C9A C10A C15A C14A 153.9(10)
C11A C10A C15A C14A 30.7(10)
C10A C11A C16A C14A -39.3(11)
C12A C11A C16A C14A 50.3(11)
C13A C14A C16A C11A -56.7(11)
C15A C14A C16A C11A 55.4(10)
N2 C17 C18 C19 -179.6(3)
C22 C17 C18 C19 0.6(4)
N2 C17 C18 N3 -0.4(4)
C22 C17 C18 N3 179.8(3)
C17 C18 C19 C20 -0.2(4)
N3 C18 C19 C20 -179.4(3)
C18 C19 C20 C21 0.1(4)
C18 C19 C20 N5 178.9(3)
C19 C20 C21 C22 -0.4(4)
N5 C20 C21 C22 -179.2(3)
C20 C21 C22 C17 0.9(4)
N2 C17 C22 C21 179.2(3)
C18 C17 C22 C21 -1.0(4)
C29 C24 C25 C26 0.2(5)
C23 C24 C25 C26 173.2(4)
C23A C24 C25 C26 -165.1(5)
C24 C25 C26 C27 0.3(6)
C25 C26 C27 C28 -0.1(5)
C26 C27 C28 C29 -0.5(5)
C27 C28 C29 C24 1.0(5)
C25 C24 C29 C28 -0.8(5)
C23 C24 C29 C28 -174.1(4)
C23A C24 C29 C28 163.7(5)
C25 C24 C23 N6 164.8(4)
C29 C24 C23 N6 -22.3(6)
C25 C24 C23 C30 -10.1(7)
C29 C24 C23 C30 162.8(4)
N6 C23 C30 C31 -80.9(7)
C24 C23 C30 C31 93.8(6)
C23 C30 C31 C32 -178.3(5)
C30 C31 C32 C33 77.9(6)
C30 C31 C32 C38 -166.6(5)
C38 C32 C33 C34 -36.9(5)
C31 C32 C33 C34 85.3(5)
C38 C32 C33 C37 69.5(5)
C31 C32 C33 C37 -168.3(5)
C32 C33 C34 C35 55.4(5)
C37 C33 C34 C35 -48.9(5)
C33 C34 C35 C38 -53.5(5)
C33 C34 C35 C36 56.0(6)
C38 C35 C36 C37 61.7(7)
C34 C35 C36 C37 -44.3(7)
C35 C36 C37 C33 12.1(8)
C32 C33 C37 C36 -80.8(7)
C34 C33 C37 C36 23.4(7)
C34 C35 C38 C32 32.4(5)
C36 C35 C38 C32 -72.3(6)
C33 C32 C38 C35 3.1(6)
C31 C32 C38 C35 -114.7(5)
C25 C24 C23A N6 -173.1(5)
C29 C24 C23A N6 22.3(9)
C25 C24 C23A C30A 2.1(10)
C29 C24 C23A C30A -162.5(6)
N6 C23A C30A C31A 89.7(13)
C24 C23A C30A C31A -84.3(11)
C23A C30A C31A C32A -166.8(10)
C30A C31A C32A C33A -49.8(13)
C30A C31A C32A C38A -166.2(9)
C38A C32A C33A C34A 35.5(9)
C31A C32A C33A C34A -84.0(10)
C38A C32A C33A C37A -67.9(10)
C31A C32A C33A C37A 172.6(9)
C32A C33A C34A C35A -52.7(8)
C37A C33A C34A C35A 53.4(8)
C33A C34A C35A C38A 51.4(8)
C33A C34A C35A C36A -56.8(9)
C38A C35A C36A C37A -66.7(15)
C34A C35A C36A C37A 39.5(13)
C35A C36A C37A C33A -5.5(15)
C32A C33A C37A C36A 74.0(13)
C34A C33A C37A C36A -30.0(13)
C34A C35A C38A C32A -31.0(10)
C36A C35A C38A C32A 72.4(11)
C33A C32A C38A C35A -3.1(11)
C31A C32A C38A C35A 116.4(9)
N7 C39 C40 C41 -179.5(3)
C44 C39 C40 C41 0.3(4)
N7 C39 C40 N8 3.9(4)
C44 C39 C40 N8 -176.3(3)
C39 C40 C41 C42 0.5(4)
N8 C40 C41 C42 177.3(3)
C40 C41 C42 C43 -1.5(4)
C40 C41 C42 N9 179.2(3)
C41 C42 C43 C44 1.7(5)
N9 C42 C43 C44 -178.9(3)
C42 C43 C44 C39 -0.9(4)
N7 C39 C44 C43 179.7(3)
C40 C39 C44 C43 -0.1(4)
C2 C1 N1 N2 177.4(2)
C8 C1 N1 N2 -0.6(4)
C22 C17 N2 N1 -3.2(4)
C18 C17 N2 N1 177.0(2)
C1 N1 N2 C17 175.1(2)
C19 C18 N3 O2 -0.1(4)
C17 C18 N3 O2 -179.3(3)
C19 C18 N3 O1 179.7(3)
C17 C18 N3 O1 0.5(4)
C19 C20 N5 O3 6.1(4)
C21 C20 N5 O3 -175.1(3)
C19 C20 N5 O4 -174.0(3)
C21 C20 N5 O4 4.7(4)
C24 C23 N6 N7 -171.7(3)
C30 C23 N6 N7 3.2(6)
C30A C23A N6 N7 -6.4(12)
C24 C23A N6 N7 168.1(4)
C40 C39 N7 N6 -175.7(3)
C44 C39 N7 N6 4.5(4)
C23 N6 N7 C39 -169.0(4)
C23A N6 N7 C39 166.1(5)
C41 C40 N8 O6 -1.1(4)
C39 C40 N8 O6 175.8(3)
C41 C40 N8 O5 179.4(3)
C39 C40 N8 O5 -3.8(4)
C41 C42 N9 O7 3.8(5)
C43 C42 N9 O7 -175.5(3)
C41 C42 N9 O8 -176.2(3)
C43 C42 N9 O8 4.5(4)
